data_7018938
loop_
_publ_author_name
'Si, Tapan K.'
'Paul, Shiv S.'
'Drew, Michael G. B.'
'Mukherjea, Kalyan K.'

_publ_section_title
;
 Synthesis, structural characterization and catalytic activity of a
 multifunctional enzyme mimetic oxoperoxovanadium(v) complex
;
_journal_issue 19
_journal_name_full 'Dalton Transactions'
_journal_page_first 5805
_journal_paper_doi 10.1039/c2dt12505f
_journal_volume 41
_journal_year 2012
_chemical_formula_sum 'C20 H17.5 N3 O5.75 V'
_chemical_formula_weight 442.81
_chemical_name_systematic
;
?
;
_space_group_IT_number 15
_symmetry_cell_setting monoclinic
_symmetry_space_group_name_Hall '-C 2yc'
_symmetry_space_group_name_H-M 'C 1 2/c 1'
_atom_sites_solution_hydrogens geom
_atom_sites_solution_primary direct
_atom_sites_solution_secondary difmap
_audit_creation_method SHELXL-97
_cell_angle_alpha 90.00
_cell_angle_beta 108.167(16)
_cell_angle_gamma 90.00
_cell_formula_units_Z 8
_cell_length_a 18.367(2)
_cell_length_b 17.309(2)
_cell_length_c 13.316(3)
_cell_measurement_reflns_used 9238
_cell_measurement_temperature 150(2)
_cell_measurement_theta_max 26.00
_cell_measurement_theta_min 2.55
_cell_volume 4022.3(12)
_computing_cell_refinement 'Crysalis, Oxford Diffraction'
_computing_data_collection 'Crysalis, Oxford Diffraction'
_computing_data_reduction 'Crysalis, Oxford Diffraction'
_computing_molecular_graphics PLATON(Spek,2004)
_computing_structure_refinement 'SHELXL-97 (Sheldrick, 1997)'
_computing_structure_solution 'SHELXS-97 (Sheldrick, 1997)'
_diffrn_ambient_temperature 150(2)
_diffrn_measured_fraction_theta_full 0.924
_diffrn_measured_fraction_theta_max 0.924
_diffrn_measurement_device 'Oxford Diffaction X-Calibur System'
_diffrn_measurement_method '321 frames, counting time 10 s.'
_diffrn_radiation_monochromator graphite
_diffrn_radiation_source 'fine-focus sealed tube'
_diffrn_radiation_type MoK\a
_diffrn_radiation_wavelength 0.71073
_diffrn_reflns_av_R_equivalents 0.0419
_diffrn_reflns_av_sigmaI/netI 0.0489
_diffrn_reflns_limit_h_max 22
_diffrn_reflns_limit_h_min -20
_diffrn_reflns_limit_k_max 16
_diffrn_reflns_limit_k_min -21
_diffrn_reflns_limit_l_max 14
_diffrn_reflns_limit_l_min -16
_diffrn_reflns_number 9238
_diffrn_reflns_theta_full 26.00
_diffrn_reflns_theta_max 26.00
_diffrn_reflns_theta_min 2.55
_diffrn_standards_decay_% n/a
_diffrn_standards_interval_count n/a
_diffrn_standards_interval_time n/a
_diffrn_standards_number n/a
_exptl_absorpt_coefficient_mu 0.534
_exptl_absorpt_correction_T_max 1.000
_exptl_absorpt_correction_T_min 0.793
_exptl_absorpt_correction_type empirical
_exptl_absorpt_process_details 'ABSPACK, Oxford Diffraction Ltd'
_exptl_crystal_colour black
_exptl_crystal_density_diffrn 1.462
_exptl_crystal_density_method 'not measured'
_exptl_crystal_description needle
_exptl_crystal_F_000 1820
_exptl_crystal_size_max 0.30
_exptl_crystal_size_mid 0.05
_exptl_crystal_size_min 0.05
_refine_diff_density_max 0.788
_refine_diff_density_min -0.282
_refine_diff_density_rms 0.084
_refine_ls_extinction_method none
_refine_ls_goodness_of_fit_ref 1.106
_refine_ls_hydrogen_treatment constr
_refine_ls_matrix_type full
_refine_ls_number_parameters 268
_refine_ls_number_reflns 3657
_refine_ls_number_restraints 0
_refine_ls_restrained_S_all 1.106
_refine_ls_R_factor_all 0.1072
_refine_ls_R_factor_gt 0.0740
_refine_ls_shift/su_max 0.000
_refine_ls_shift/su_mean 0.000
_refine_ls_structure_factor_coef Fsqd
_refine_ls_weighting_details
;
_refine_ls_weighting_details
w=1/[\s^2^(Fo^2^)+(0.0905P)^2^+8.7665P] where P=(Fo^2^+2Fc^2^)/3
;
_refine_ls_weighting_scheme calc
_refine_ls_wR_factor_gt 0.1728
_refine_ls_wR_factor_ref 0.1905
_reflns_number_gt 2647
_reflns_number_total 3657
_reflns_threshold_expression >2sigma(I)
_cod_data_source_file c2dt12505f.txt
_cod_data_source_block 1
_cod_original_cell_volume 4022.4(12)
_cod_original_sg_symbol_H-M C2/c
_cod_original_formula_sum 'C20 H17.50 N3 O5.75 V'
_cod_database_code 7018938

loop_
_symmetry_equiv_pos_as_xyz
'x, y, z'
'x, -y, z+1/2'
'x+1/2, y+1/2, z'
'x+1/2, -y+1/2, z+1/2'
'-x, -y, -z'
'-x, y, -z-1/2'
'-x+1/2, -y+1/2, -z'
'-x+1/2, y+1/2, -z-1/2'

loop_
_atom_site_label
_atom_site_type_symbol
_atom_site_fract_x
_atom_site_fract_y
_atom_site_fract_z
_atom_site_U_iso_or_equiv
_atom_site_adp_type
_atom_site_occupancy
_atom_site_symmetry_multiplicity
_atom_site_calc_flag
_atom_site_refinement_flags
V1 V 0.32005(4) 0.03725(4) 0.32806(6) 0.0391(3) Uani 1 1 d .
N11 N 0.37447(19) 0.11763(19) 0.4515(3) 0.0347(8) Uani 1 1 d .
C12 C 0.4356(3) 0.1006(3) 0.5324(4) 0.0439(11) Uani 1 1 d .
H12 H 0.4549 0.0506 0.5378 0.053 Uiso 1 1 calc R
C13 C 0.4723(3) 0.1540(3) 0.6095(4) 0.0542(13) Uani 1 1 d .
H13 H 0.5155 0.1398 0.6646 0.065 Uiso 1 1 calc R
C14 C 0.4446(3) 0.2265(3) 0.6037(4) 0.0587(14) Uani 1 1 d .
H14 H 0.4683 0.2624 0.6555 0.070 Uiso 1 1 calc R
C15 C 0.3801(3) 0.2479(3) 0.5194(4) 0.0470(12) Uani 1 1 d .
C16 C 0.3469(2) 0.1910(2) 0.4439(3) 0.0353(9) Uani 1 1 d .
C17 C 0.2828(2) 0.2093(2) 0.3540(4) 0.0384(10) Uani 1 1 d .
C18 C 0.2543(3) 0.2858(3) 0.3402(5) 0.0507(13) Uani 1 1 d .
C19 C 0.1928(3) 0.3000(4) 0.2501(5) 0.0638(16) Uani 1 1 d .
H19 H 0.1724 0.3495 0.2368 0.077 Uiso 1 1 calc R
C20 C 0.1626(3) 0.2419(4) 0.1816(5) 0.0661(17) Uani 1 1 d .
H20 H 0.1208 0.2512 0.1220 0.079 Uiso 1 1 calc R
C21 C 0.1946(3) 0.1677(3) 0.2009(4) 0.0554(13) Uani 1 1 d .
H21 H 0.1741 0.1284 0.1527 0.066 Uiso 1 1 calc R
N22 N 0.2536(2) 0.1519(2) 0.2866(3) 0.0405(9) Uani 1 1 d .
C23 C 0.3482(4) 0.3242(3) 0.5041(6) 0.0644(16) Uani 1 1 d .
H23 H 0.3687 0.3620 0.5546 0.077 Uiso 1 1 calc R
C24 C 0.2894(4) 0.3421(3) 0.4184(6) 0.0681(17) Uani 1 1 d .
H24 H 0.2711 0.3925 0.4098 0.082 Uiso 1 1 calc R
O31 O 0.38848(16) 0.10089(17) 0.2621(2) 0.0399(7) Uani 1 1 d .
C32 C 0.3738(2) 0.0896(3) 0.1640(4) 0.0388(10) Uani 1 1 d .
N33 N 0.3180(2) 0.0436(2) 0.1171(3) 0.0470(10) Uani 1 1 d .
H33 H 0.3069 0.0335 0.0508 0.056 Uiso 1 1 calc R
O34 O 0.2774(2) 0.01169(19) 0.1774(3) 0.0514(9) Uani 1 1 d .
C35 C 0.4195(3) 0.1290(3) 0.1029(4) 0.0458(11) Uani 1 1 d .
H35A H 0.4013 0.1118 0.0300 0.055 Uiso 1 1 calc R
H35B H 0.4728 0.1137 0.1318 0.055 Uiso 1 1 calc R
C36 C 0.3463(3) 0.2531(3) 0.0993(5) 0.0571(14) Uani 1 1 d .
H36 H 0.3029 0.2242 0.0960 0.069 Uiso 1 1 calc R
C37 C 0.3419(4) 0.3324(4) 0.0977(6) 0.0778(19) Uani 1 1 d .
H37 H 0.2963 0.3568 0.0956 0.093 Uiso 1 1 calc R
C38 C 0.4047(5) 0.3754(4) 0.0992(6) 0.086(2) Uani 1 1 d .
H38 H 0.4011 0.4290 0.0937 0.103 Uiso 1 1 calc R
C39 C 0.4725(4) 0.3395(4) 0.1087(6) 0.085(2) Uani 1 1 d .
H39 H 0.5157 0.3690 0.1128 0.102 Uiso 1 1 calc R
C40 C 0.4778(3) 0.2603(4) 0.1122(5) 0.0621(15) Uani 1 1 d .
H40 H 0.5245 0.2366 0.1190 0.075 Uiso 1 1 calc R
C41 C 0.4143(3) 0.2156(3) 0.1058(4) 0.0432(11) Uani 1 1 d .
O2 O 0.25915(19) 0.02421(19) 0.4180(3) 0.0517(9) Uani 1 1 d .
O1 O 0.3861(2) -0.02579(18) 0.3736(3) 0.0581(10) Uani 1 1 d .
O3 O 0.2305(2) -0.0160(2) 0.3212(3) 0.0651(11) Uani 1 1 d .
O1W O 0.0000 0.9013(14) -0.2500 0.181(9) Uiso 0.50 2 d SP
O2W O -0.0860(8) 0.9900(8) -0.1785(13) 0.148(5) Uiso 0.50 1 d P

loop_
_atom_site_aniso_label
_atom_site_aniso_U_11
_atom_site_aniso_U_22
_atom_site_aniso_U_33
_atom_site_aniso_U_23
_atom_site_aniso_U_13
_atom_site_aniso_U_12
V1 0.0539(5) 0.0302(4) 0.0322(4) 0.0021(3) 0.0121(3) -0.0013(3)
N11 0.0427(19) 0.0333(18) 0.0295(19) 0.0003(15) 0.0132(15) 0.0027(15)
C12 0.047(3) 0.049(3) 0.036(3) 0.005(2) 0.0129(19) 0.007(2)
C13 0.047(3) 0.077(4) 0.034(3) -0.003(3) 0.007(2) 0.001(3)
C14 0.063(3) 0.075(4) 0.040(3) -0.022(3) 0.019(2) -0.016(3)
C15 0.056(3) 0.044(3) 0.049(3) -0.007(2) 0.027(2) -0.007(2)
C16 0.043(2) 0.039(2) 0.030(2) 0.0034(19) 0.0193(17) 0.0022(18)
C17 0.048(2) 0.035(2) 0.039(3) 0.006(2) 0.0234(19) 0.0027(19)
C18 0.059(3) 0.043(3) 0.062(3) 0.017(3) 0.036(2) 0.015(2)
C19 0.065(4) 0.061(4) 0.075(4) 0.033(3) 0.036(3) 0.028(3)
C20 0.051(3) 0.091(5) 0.058(4) 0.032(3) 0.018(3) 0.025(3)
C21 0.049(3) 0.077(4) 0.038(3) 0.014(3) 0.011(2) 0.006(3)
N22 0.0411(19) 0.047(2) 0.036(2) 0.0101(18) 0.0149(16) 0.0012(17)
C23 0.086(4) 0.043(3) 0.075(4) -0.014(3) 0.040(3) -0.002(3)
C24 0.093(4) 0.032(3) 0.094(5) 0.002(3) 0.051(4) 0.014(3)
O31 0.0473(17) 0.0447(17) 0.0281(17) -0.0026(14) 0.0122(12) -0.0019(13)
C32 0.047(2) 0.038(2) 0.033(2) 0.001(2) 0.0136(19) 0.0082(19)
N33 0.062(2) 0.049(2) 0.029(2) -0.0043(19) 0.0132(17) -0.0060(19)
O34 0.067(2) 0.0479(19) 0.038(2) -0.0060(15) 0.0143(15) -0.0171(16)
C35 0.056(3) 0.053(3) 0.033(2) -0.001(2) 0.020(2) 0.004(2)
C36 0.054(3) 0.055(3) 0.067(4) 0.007(3) 0.026(3) 0.006(2)
C37 0.093(5) 0.058(4) 0.093(5) 0.013(4) 0.044(4) 0.020(3)
C38 0.146(7) 0.042(3) 0.085(5) 0.000(3) 0.057(5) 0.000(4)
C39 0.096(5) 0.072(5) 0.102(6) -0.009(4) 0.050(4) -0.027(4)
C40 0.060(3) 0.073(4) 0.062(4) -0.003(3) 0.032(3) -0.006(3)
C41 0.050(3) 0.053(3) 0.030(2) -0.002(2) 0.0172(19) 0.001(2)
O2 0.061(2) 0.055(2) 0.0378(19) 0.0071(16) 0.0142(15) -0.0087(16)
O1 0.079(2) 0.0375(18) 0.055(2) 0.0052(16) 0.0173(18) 0.0139(16)
O3 0.078(3) 0.065(2) 0.053(2) -0.0010(19) 0.0216(19) -0.0259(19)

loop_
_atom_type_symbol
_atom_type_description
_atom_type_scat_dispersion_real
_atom_type_scat_dispersion_imag
_atom_type_scat_source
C C 0.0033 0.0016 'International Tables Vol C Tables 4.2.6.8 and 6.1.1.4'
H H 0.0000 0.0000 'International Tables Vol C Tables 4.2.6.8 and 6.1.1.4'
N N 0.0061 0.0033 'International Tables Vol C Tables 4.2.6.8 and 6.1.1.4'
O O 0.0106 0.0060 'International Tables Vol C Tables 4.2.6.8 and 6.1.1.4'
V V 0.3005 0.5294 'International Tables Vol C Tables 4.2.6.8 and 6.1.1.4'

loop_
_geom_angle_atom_site_label_1
_geom_angle_atom_site_label_2
_geom_angle_atom_site_label_3
_geom_angle
O1 V1 O3 103.51(19)
O1 V1 O2 101.89(18)
O3 V1 O2 44.26(16)
O1 V1 O34 104.31(18)
O3 V1 O34 76.91(16)
O2 V1 O34 119.61(15)
O1 V1 O31 92.03(17)
O3 V1 O31 152.82(15)
O2 V1 O31 153.31(14)
O34 V1 O31 77.71(13)
O1 V1 N11 91.99(16)
O3 V1 N11 123.44(16)
O2 V1 N11 79.55(14)
O34 V1 N11 150.50(14)
O31 V1 N11 77.30(13)
O1 V1 N22 163.38(16)
O3 V1 N22 91.19(15)
O2 V1 N22 83.16(14)
O34 V1 N22 86.35(14)
O31 V1 N22 77.62(12)
N11 V1 N22 73.20(13)
C12 N11 C16 118.1(4)
C12 N11 V1 123.5(3)
C16 N11 V1 118.3(3)
N11 C12 C13 123.1(4)
N11 C12 H12 118.5
C13 C12 H12 118.5
C14 C13 C12 119.3(5)
C14 C13 H13 120.3
C12 C13 H13 120.3
C13 C14 C15 120.0(5)
C13 C14 H14 120.0
C15 C14 H14 120.0
C16 C15 C14 117.3(4)
C16 C15 C23 118.5(5)
C14 C15 C23 124.2(5)
N11 C16 C15 122.2(4)
N11 C16 C17 117.3(4)
C15 C16 C17 120.4(4)
N22 C17 C18 123.7(4)
N22 C17 C16 117.0(4)
C18 C17 C16 119.4(5)
C19 C18 C17 116.5(5)
C19 C18 C24 124.8(5)
C17 C18 C24 118.7(5)
C20 C19 C18 120.2(5)
C20 C19 H19 119.9
C18 C19 H19 119.9
C19 C20 C21 119.7(5)
C19 C20 H20 120.1
C21 C20 H20 120.1
N22 C21 C20 121.8(6)
N22 C21 H21 119.1
C20 C21 H21 119.1
C17 N22 C21 118.2(4)
C17 N22 V1 114.0(3)
C21 N22 V1 127.6(4)
C24 C23 C15 121.2(6)
C24 C23 H23 119.4
C15 C23 H23 119.4
C23 C24 C18 121.7(5)
C23 C24 H24 119.1
C18 C24 H24 119.1
C32 O31 V1 113.4(3)
O31 C32 N33 118.3(4)
O31 C32 C35 121.0(4)
N33 C32 C35 120.7(4)
C32 N33 O34 117.3(4)
C32 N33 H33 121.3
O34 N33 H33 121.3
N33 O34 V1 113.0(2)
C32 C35 C41 112.8(4)
C32 C35 H35A 109.0
C41 C35 H35A 109.0
C32 C35 H35B 109.0
C41 C35 H35B 109.0
H35A C35 H35B 107.8
C37 C36 C41 121.1(5)
C37 C36 H36 119.5
C41 C36 H36 119.5
C38 C37 C36 119.9(6)
C38 C37 H37 120.1
C36 C37 H37 120.1
C39 C38 C37 119.7(6)
C39 C38 H38 120.1
C37 C38 H38 120.1
C38 C39 C40 120.7(6)
C38 C39 H39 119.6
C40 C39 H39 119.6
C39 C40 C41 120.5(6)
C39 C40 H40 119.7
C41 C40 H40 119.7
C40 C41 C36 117.9(5)
C40 C41 C35 120.1(4)
C36 C41 C35 122.0(4)
O3 O2 V1 66.9(2)
O2 O3 V1 68.9(2)

loop_
_geom_bond_atom_site_label_1
_geom_bond_atom_site_label_2
_geom_bond_distance
V1 O1 1.603(3)
V1 O3 1.864(4)
V1 O2 1.890(4)
V1 O34 1.963(3)
V1 O31 2.062(3)
V1 N11 2.148(4)
V1 N22 2.305(4)
N11 C12 1.324(6)
N11 C16 1.360(5)
C12 C13 1.390(7)
C12 H12 0.9300
C13 C14 1.347(8)
C13 H13 0.9300
C14 C15 1.404(8)
C14 H14 0.9300
C15 C16 1.403(6)
C15 C23 1.433(7)
C16 C17 1.428(6)
C17 N22 1.334(6)
C17 C18 1.415(6)
C18 C19 1.389(8)
C18 C24 1.425(8)
C19 C20 1.355(9)
C19 H19 0.9300
C20 C21 1.402(8)
C20 H20 0.9300
C21 N22 1.334(6)
C21 H21 0.9300
C23 C24 1.340(9)
C23 H23 0.9300
C24 H24 0.9300
O31 C32 1.264(5)
C32 N33 1.294(6)
C32 C35 1.502(6)
N33 O34 1.372(5)
N33 H33 0.8600
C35 C41 1.503(7)
C35 H35A 0.9700
C35 H35B 0.9700
C36 C37 1.375(8)
C36 C41 1.387(7)
C36 H36 0.9300
C37 C38 1.367(9)
C37 H37 0.9300
C38 C39 1.362(9)
C38 H38 0.9300
C39 C40 1.376(9)
C39 H39 0.9300
C40 C41 1.380(7)
C40 H40 0.9300
O2 O3 1.414(5)
